data_7709928
loop_
_publ_author_name
'Xi, Jing'
'Cen, Peipei'
'Guo, Yan'
'Li, Yuzhu'
'Qin, Yuanyuan'
'Zhang, Yi-Quan'
'Song, Weiming'
'Liu, Xiangyu'

_publ_section_title
;
 Reversible on-off switching of Dy(III) single-molecule magnets via
 single-crystal-to-single-crystal transformation
;
_journal_name_full 'Dalton Transactions'
_journal_paper_doi 10.1039/D2DT00501H
_journal_year 2022
_chemical_formula_moiety 'C32 H18 Cl8 Dy N7 O9, 0.5(C2 H3 N)'
_chemical_formula_sum 'C33 H19.5 Cl8 Dy N7.5 O9'
_chemical_formula_weight 1111.16
_space_group_crystal_system triclinic
_space_group_IT_number 2
_space_group_name_Hall '-P 1'
_space_group_name_H-M_alt 'P -1'
_atom_sites_solution_hydrogens mixed
_atom_sites_solution_primary dual
_audit_creation_date 2020-11-27
_audit_creation_method
;
Olex2 1.2
(compiled 2018.05.29 svn.r3508 for OlexSys, GUI svn.r5506)
;
_audit_update_record
;
2022-01-14 deposited with the CCDC.	2022-04-04 downloaded from the CCDC.
;
_cell_angle_alpha 81.914(7)
_cell_angle_beta 68.257(6)
_cell_angle_gamma 72.685(6)
_cell_formula_units_Z 2
_cell_length_a 11.511(2)
_cell_length_b 13.220(3)
_cell_length_c 15.127(3)
_cell_measurement_reflns_used 9242
_cell_measurement_temperature 296.0
_cell_measurement_theta_max 27.38
_cell_measurement_theta_min 2.89
_cell_volume 2040.1(7)
_computing_molecular_graphics 'Olex2 (Dolomanov et al., 2009)'
_computing_publication_material 'Olex2 (Dolomanov et al., 2009)'
_computing_structure_refinement 'ShelXL (Sheldrick, 2015)'
_computing_structure_solution 'ShelXT (Sheldrick, 2015)'
_diffrn_ambient_temperature 296.0
_diffrn_measured_fraction_theta_full 0.987
_diffrn_measured_fraction_theta_max 0.988
_diffrn_measurement_device_type 'Bruker APEX-II CCD'
_diffrn_measurement_method '\f and \w scans'
_diffrn_radiation_type MoK\a
_diffrn_radiation_wavelength 0.71073
_diffrn_reflns_av_R_equivalents 0.0350
_diffrn_reflns_av_unetI/netI 0.0205
_diffrn_reflns_Laue_measured_fraction_full 0.987
_diffrn_reflns_Laue_measured_fraction_max 0.988
_diffrn_reflns_limit_h_max 14
_diffrn_reflns_limit_h_min -14
_diffrn_reflns_limit_k_max 17
_diffrn_reflns_limit_k_min -17
_diffrn_reflns_limit_l_max 19
_diffrn_reflns_limit_l_min -19
_diffrn_reflns_number 70045
_diffrn_reflns_point_group_measured_fraction_full 0.987
_diffrn_reflns_point_group_measured_fraction_max 0.988
_diffrn_reflns_theta_full 25.242
_diffrn_reflns_theta_max 27.450
_diffrn_reflns_theta_min 2.182
_diffrn_standards_number 0
_exptl_absorpt_coefficient_mu 2.417
_exptl_absorpt_correction_type none
_exptl_crystal_colour colourless
_exptl_crystal_colour_primary colourless
_exptl_crystal_density_diffrn 1.809
_exptl_crystal_description block
_exptl_crystal_F_000 1088
_exptl_crystal_size_max 0.12
_exptl_crystal_size_mid 0.11
_exptl_crystal_size_min 0.1
_refine_diff_density_max 0.808
_refine_diff_density_min -0.563
_refine_diff_density_rms 0.065
_refine_ls_extinction_method none
_refine_ls_goodness_of_fit_ref 1.067
_refine_ls_hydrogen_treatment constr
_refine_ls_matrix_type full
_refine_ls_number_parameters 617
_refine_ls_number_reflns 9194
_refine_ls_number_restraints 555
_refine_ls_restrained_S_all 1.073
_refine_ls_R_factor_all 0.0298
_refine_ls_R_factor_gt 0.0256
_refine_ls_shift/su_max 0.003
_refine_ls_shift/su_mean 0.000
_refine_ls_structure_factor_coef Fsqd
_refine_ls_weighting_details 'w=1/[\s^2^(Fo^2^)+(0.0244P)^2^+2.1123P] where P=(Fo^2^+2Fc^2^)/3'
_refine_ls_weighting_scheme calc
_refine_ls_wR_factor_gt 0.0594
_refine_ls_wR_factor_ref 0.0619
_reflns_Friedel_coverage 0.000
_reflns_number_gt 8504
_reflns_number_total 9194
_reflns_threshold_expression 'I > 2\s(I)'
_cod_data_source_file d2dt00501h2.cif
_cod_data_source_block xj44
_cod_original_cell_volume 2040.2(8)
_cod_original_formula_sum 'C33 H19.50 Cl8 Dy N7.50 O9'
_cod_database_code 7709928
_shelx_shelxl_version_number 2018/3
_shelx_space_group_comment
;
The symmetry employed for this shelxl refinement is uniquely defined
by the following loop, which should always be used as a source of
symmetry information in preference to the above space-group names.
They are only intended as comments.
;
_shelx_estimated_absorpt_t_max 0.794
_shelx_estimated_absorpt_t_min 0.760
_olex2_refinement_description
;
1. Fixed Uiso
 At 1.2 times of:
  All C(H) groups, All C(H,H) groups
 At 1.5 times of:
  All C(H,H,H) groups
2. Restrained distances
 C33-N8
 1.137 with sigma of 0.01
 C33-C34
 1.456 with sigma of 0.01
 C34-N8
 2.593 with sigma of 0.02
 N7-C30 \\sim N7A-C30A
 with sigma of 0.02
 O7-C27 \\sim O7-C27A
 with sigma of 0.02
 O7-C27A \\sim O7-C27
 with sigma of 0.02
 Cl8A-C32A \\sim Cl8-C32
 with sigma of 0.02
 Cl7-C28 \\sim Cl7A-C28A
 with sigma of 0.02
 O8A-N7A \\sim O8-N7
 with sigma of 0.02
 O9A-N7A \\sim O9-N7
 with sigma of 0.02
 O9-O8 \\sim O9A-O8A
 with sigma of 0.02
 O9-C30 \\sim O9A-C30A
 with sigma of 0.02
 O8-C30 \\sim O8A-C30A
 with sigma of 0.02
3. Uiso/Uaniso restraints and constraints
Cl7 \\sim Cl8 \\sim O8 \\sim O9 \\sim N7 \\sim C27 \\sim C28 \\sim C29 \\sim
C30 \\sim C31 \\sim C32 \\sim C27A \\sim C32A \\sim C31A \\sim C30A \\sim C29A
\\sim C28A \\sim Cl7A \\sim N7A \\sim O8A \\sim O9A \\sim Cl8A: within 2A with
sigma of 0.01 and sigma for terminal atoms of 0.02
N8 \\sim C33 \\sim C34: within 2A with sigma of 0.04 and sigma for terminal
atoms of 0.08
C33 \\sim N8 \\sim C34: within 2A with sigma of 0.01 and sigma for terminal
atoms of 0.02
Uanis(C27A) \\sim Ueq: with sigma of 0.01 and sigma for terminal atoms of 0.02
Uanis(N8) \\sim Ueq, Uanis(C33) \\sim Ueq, Uanis(C34) \\sim Ueq: with sigma of
0.01 and sigma for terminal atoms of 0.02
4. Rigid body (RIGU) restrains
 O7, C27, C28, C29, C30, C31, C32, Cl8, N7, O8, O9, Cl7
 with sigma for 1-2 distances of 0.001 and sigma for 1-3 distances of 0.002
 C27A, C32A, C31A, C30A, C29A, C28A, Cl7A, N7A, O8A, O9A, Cl8A, O7
 with sigma for 1-2 distances of 0.001 and sigma for 1-3 distances of 0.002
 N8, C33, C34
 with sigma for 1-2 distances of 0.004 and sigma for 1-3 distances of 0.004
 C33, N8, C34
 with sigma for 1-2 distances of 0.001 and sigma for 1-3 distances of 0.002
5. Others
 Sof(C27A)=Sof(C32A)=Sof(C31A)=Sof(H31A)=Sof(C30A)=Sof(C29A)=Sof(H29A)=
 Sof(C28A)=Sof(Cl7A)=Sof(N7A)=Sof(O8A)=Sof(O9A)=Sof(Cl8A)=1-FVAR(1)
 Sof(Cl7)=Sof(Cl8)=Sof(O8)=Sof(O9)=Sof(N7)=Sof(C27)=Sof(C28)=Sof(C29)=Sof(H29)=
 Sof(C30)=Sof(C31)=Sof(H31)=Sof(C32)=FVAR(1)
 Fixed Sof: N8(0.5) C33(0.5) C34(0.5) H34A(0.5) H34B(0.5) H34C(0.5)
6.a Riding coordinates:
 C34(H34A,H34B,H34C)
6.b Secondary CH2 refined with riding coordinates:
 C7(H7A,H7B), C8(H8A,H8B)
6.c Aromatic/amide H refined with riding coordinates:
 C1(H1), C2(H2), C4(H4), C6(H6), C9(H9), C11(H11), C13(H13), C14(H14),
 C17(H17), C19(H19), C23(H23), C25(H25), C29(H29), C31(H31), C31A(H31A),
 C29A(H29A)
6.d Fitted hexagon refined as free rotating group:
 C27(C28,C29,C30,C31,C32), C27A(C32A,C31A,C30A,C29A,C28A)
;
_olex2_submission_special_instructions 'No special instructions were received'

loop_
_space_group_symop_operation_xyz
'x, y, z'
'-x, -y, -z'

loop_
_atom_site_label
_atom_site_type_symbol
_atom_site_fract_x
_atom_site_fract_y
_atom_site_fract_z
_atom_site_U_iso_or_equiv
_atom_site_adp_type
_atom_site_occupancy
_atom_site_site_symmetry_order
_atom_site_calc_flag
_atom_site_refinement_flags_posn
_atom_site_refinement_flags_adp
_atom_site_refinement_flags_occupancy
_atom_site_disorder_assembly
_atom_site_disorder_group
Dy01 Dy 0.34844(2) 0.71320(2) 0.76930(2) 0.03094(4) Uani 1 1 d . . . . .
Cl1 Cl -0.06118(9) 0.51653(8) 1.18803(7) 0.0734(3) Uani 1 1 d . . . . .
Cl2 Cl 0.73230(9) 0.80308(8) 0.29498(6) 0.0629(2) Uani 1 1 d . . . . .
Cl3 Cl 0.54002(14) 0.98064(10) 0.74123(9) 0.0930(4) Uani 1 1 d . . . . .
Cl4 Cl 0.46586(11) 0.65398(9) 0.99279(7) 0.0750(3) Uani 1 1 d . . . . .
Cl5 Cl 0.73451(9) 0.58551(6) 0.75734(8) 0.0666(2) Uani 1 1 d . . . . .
Cl6 Cl 0.41322(8) 0.36880(7) 0.74298(7) 0.0613(2) Uani 1 1 d . . . . .
Cl7 Cl 0.3470(6) 0.6120(7) 0.5124(5) 0.0705(14) Uani 0.632(12) 1 d D U P A 1
Cl8 Cl -0.0637(6) 0.7625(4) 0.8258(4) 0.0546(7) Uani 0.632(12) 1 d D U P A 1
O1 O 0.4469(2) 0.79260(17) 0.82485(16) 0.0511(5) Uani 1 1 d . . . . .
O2 O 0.7538(3) 0.9876(3) 0.9880(2) 0.0859(9) Uani 1 1 d . . . . .
O3 O 0.7436(3) 0.8466(3) 1.0776(2) 0.0869(9) Uani 1 1 d . . . . .
O4 O 0.49018(18) 0.55767(15) 0.75394(14) 0.0441(4) Uani 1 1 d . . . . .
O5 O 0.9392(3) 0.1841(2) 0.8076(2) 0.0848(9) Uani 1 1 d . . . . .
O6 O 0.8375(3) 0.0965(2) 0.7650(3) 0.0977(11) Uani 1 1 d . . . . .
O7 O 0.21520(18) 0.67553(15) 0.71228(14) 0.0421(4) Uani 1 1 d D U . . .
O8 O -0.0597(8) 0.7850(10) 0.4109(5) 0.121(3) Uani 0.632(12) 1 d D U P A 1
O9 O -0.2238(8) 0.8463(10) 0.5391(7) 0.121(3) Uani 0.632(12) 1 d D U P A 1
N1 N 0.2167(2) 0.63619(17) 0.92678(15) 0.0370(5) Uani 1 1 d . . . . .
N2 N 0.1609(2) 0.84434(16) 0.87608(16) 0.0375(5) Uani 1 1 d . . . . .
N3 N 0.2740(2) 0.88589(16) 0.68829(16) 0.0370(5) Uani 1 1 d . . . . .
N4 N 0.4974(2) 0.74148(18) 0.59966(16) 0.0398(5) Uani 1 1 d . . . . .
N5 N 0.7163(3) 0.9070(3) 1.0147(2) 0.0583(7) Uani 1 1 d . . . . .
N6 N 0.8516(3) 0.1794(2) 0.7813(2) 0.0641(8) Uani 1 1 d . . . . .
N7 N -0.1076(9) 0.7997(9) 0.4962(6) 0.093(2) Uani 0.632(12) 1 d D U P A 1
C1 C 0.2398(3) 0.5338(2) 0.9536(2) 0.0458(6) Uani 1 1 d . . . . .
H1 H 0.315108 0.487224 0.916509 0.055 Uiso 1 1 calc R . . . .
C2 C 0.1580(3) 0.4930(2) 1.0336(2) 0.0500(7) Uani 1 1 d . . . . .
H2 H 0.177954 0.421034 1.049975 0.060 Uiso 1 1 calc R . . . .
C3 C 0.0465(3) 0.5619(3) 1.0880(2) 0.0463(7) Uani 1 1 d . . . . .
C4 C 0.0209(3) 0.6686(2) 1.0633(2) 0.0465(7) Uani 1 1 d . . . . .
H4 H -0.053267 0.716529 1.100067 0.056 Uiso 1 1 calc R . . . .
C5 C 0.1079(3) 0.7025(2) 0.98282(19) 0.0385(6) Uani 1 1 d . . . . .
C6 C 0.0843(3) 0.8154(2) 0.9526(2) 0.0428(6) Uani 1 1 d . . . . .
H6 H 0.013125 0.865182 0.989999 0.051 Uiso 1 1 calc R . . . .
C7 C 0.1352(3) 0.9559(2) 0.8432(2) 0.0469(7) Uani 1 1 d . . . . .
H7A H 0.196192 0.988312 0.850748 0.056 Uiso 1 1 calc R . . . .
H7B H 0.048026 0.994579 0.880311 0.056 Uiso 1 1 calc R . . . .
C8 C 0.1498(3) 0.9596(2) 0.7390(2) 0.0435(6) Uani 1 1 d . . . . .
H8A H 0.078949 0.939341 0.732734 0.052 Uiso 1 1 calc R . . . .
H8B H 0.147855 1.030924 0.712217 0.052 Uiso 1 1 calc R . . . .
C9 C 0.3397(3) 0.9089(2) 0.6045(2) 0.0428(6) Uani 1 1 d . . . . .
H9 H 0.311538 0.973935 0.575971 0.051 Uiso 1 1 calc R . . . .
C10 C 0.4612(3) 0.8325(2) 0.55179(19) 0.0397(6) Uani 1 1 d . . . . .
C11 C 0.5308(3) 0.8538(2) 0.4579(2) 0.0465(7) Uani 1 1 d . . . . .
H11 H 0.503500 0.917617 0.427313 0.056 Uiso 1 1 calc R . . . .
C12 C 0.6414(3) 0.7782(2) 0.4111(2) 0.0465(7) Uani 1 1 d . . . . .
C13 C 0.6788(3) 0.6841(3) 0.4572(2) 0.0532(7) Uani 1 1 d . . . . .
H13 H 0.752137 0.631513 0.426134 0.064 Uiso 1 1 calc R . . . .
C14 C 0.6044(3) 0.6694(2) 0.5516(2) 0.0496(7) Uani 1 1 d . . . . .
H14 H 0.630345 0.605972 0.583201 0.060 Uiso 1 1 calc R . . . .
C15 C 0.5071(3) 0.8203(2) 0.8698(2) 0.0408(6) Uani 1 1 d . . . . .
C16 C 0.5600(3) 0.9077(2) 0.8413(2) 0.0449(6) Uani 1 1 d . . . . .
C17 C 0.6250(3) 0.9382(2) 0.8884(2) 0.0476(7) Uani 1 1 d . . . . .
H17 H 0.657756 0.997032 0.867192 0.057 Uiso 1 1 calc R . . . .
C18 C 0.6405(3) 0.8792(2) 0.9678(2) 0.0442(6) Uani 1 1 d . . . . .
C19 C 0.5917(3) 0.7921(3) 1.0011(2) 0.0460(7) Uani 1 1 d . . . . .
H19 H 0.602747 0.753399 1.055028 0.055 Uiso 1 1 calc R . . . .
C20 C 0.5266(3) 0.7640(2) 0.9530(2) 0.0453(6) Uani 1 1 d . . . . .
C21 C 0.5769(2) 0.47015(19) 0.75596(18) 0.0343(5) Uani 1 1 d . . . . .
C22 C 0.6984(3) 0.4663(2) 0.7610(2) 0.0392(6) Uani 1 1 d . . . . .
C23 C 0.7883(3) 0.3728(2) 0.7683(2) 0.0436(6) Uani 1 1 d . . . . .
H23 H 0.866073 0.373270 0.773597 0.052 Uiso 1 1 calc R . . . .
C24 C 0.7603(3) 0.2786(2) 0.7677(2) 0.0446(6) Uani 1 1 d . . . . .
C25 C 0.6468(3) 0.2757(2) 0.7578(2) 0.0447(6) Uani 1 1 d . . . . .
H25 H 0.630926 0.211406 0.755099 0.054 Uiso 1 1 calc R . . . .
C26 C 0.5577(3) 0.3702(2) 0.75197(19) 0.0379(5) Uani 1 1 d . . . . .
C27 C 0.1317(6) 0.6925(7) 0.6634(4) 0.0433(13) Uani 0.632(12) 1 d D U P A 1
C28 C 0.1834(5) 0.6764(6) 0.5661(4) 0.0495(12) Uani 0.632(12) 1 d DG U P A 1
C29 C 0.1037(6) 0.7086(7) 0.5116(3) 0.0623(16) Uani 0.632(12) 1 d G U P A 1
H29 H 0.138240 0.697824 0.446444 0.075 Uiso 0.632(12) 1 calc R . P A 1
C30 C -0.0278(6) 0.7569(7) 0.5545(4) 0.0662(15) Uani 0.632(12) 1 d DG U P A 1
C31 C -0.0795(5) 0.7730(6) 0.6518(4) 0.0550(12) Uani 0.632(12) 1 d G U P A 1
H31 H -0.167395 0.805328 0.680548 0.066 Uiso 0.632(12) 1 calc R . P A 1
C32 C 0.0003(6) 0.7408(7) 0.7063(3) 0.0417(11) Uani 0.632(12) 1 d DG U P A 1
C27A C 0.1494(10) 0.6944(11) 0.6588(7) 0.0302(12) Uani 0.368(12) 1 d D U P A 2
C32A C 0.0188(11) 0.7490(12) 0.6939(6) 0.049(2) Uani 0.368(12) 1 d DG U P A 2
C31A C -0.0573(9) 0.7652(12) 0.6375(8) 0.064(2) Uani 0.368(12) 1 d G U P A 2
H31A H -0.144586 0.801828 0.660994 0.076 Uiso 0.368(12) 1 calc R . P A 2
C30A C -0.0029(11) 0.7268(12) 0.5460(8) 0.0710(19) Uani 0.368(12) 1 d DG U P A 2
C29A C 0.1277(11) 0.6721(11) 0.5110(7) 0.061(2) Uani 0.368(12) 1 d G U P A 2
H29A H 0.164061 0.646367 0.449758 0.073 Uiso 0.368(12) 1 calc R . P A 2
C28A C 0.2038(9) 0.6559(10) 0.5674(8) 0.0519(18) Uani 0.368(12) 1 d DG U P A 2
Cl7A Cl 0.3647(11) 0.5947(11) 0.5175(10) 0.078(3) Uani 0.368(12) 1 d D U P A 2
N7A N -0.0819(13) 0.7522(16) 0.4869(9) 0.090(2) Uani 0.368(12) 1 d D U P A 2
O8A O -0.0376(12) 0.7068(17) 0.4107(8) 0.119(4) Uani 0.368(12) 1 d D U P A 2
O9A O -0.1852(15) 0.8272(15) 0.5078(12) 0.112(4) Uani 0.368(12) 1 d D U P A 2
Cl8A Cl -0.0626(11) 0.7778(10) 0.8076(7) 0.077(3) Uani 0.368(12) 1 d D U P A 2
N8 N 0.182(2) 0.923(2) 0.453(2) 0.276(9) Uani 0.5 1 d D U P B -1
C33 C 0.077(3) 0.970(3) 0.468(3) 0.252(10) Uani 0.5 1 d D U P B -1
C34 C -0.059(2) 1.021(2) 0.483(2) 0.216(9) Uani 0.5 1 d D U P B -1
H34A H -0.113949 0.993422 0.539259 0.324 Uiso 0.5 1 d R . P B -1
H34B H -0.067209 0.999912 0.427719 0.324 Uiso 0.5 1 d R . P B -1
H34C H -0.084069 1.097482 0.483779 0.324 Uiso 0.5 1 d R . P B -1

loop_
_atom_site_aniso_label
_atom_site_aniso_U_11
_atom_site_aniso_U_22
_atom_site_aniso_U_33
_atom_site_aniso_U_23
_atom_site_aniso_U_13
_atom_site_aniso_U_12
Dy01 0.03330(6) 0.02704(6) 0.03057(6) 0.00006(4) -0.01547(5) -0.00020(4)
Cl1 0.0541(5) 0.0756(6) 0.0672(6) 0.0167(5) 0.0001(4) -0.0196(4)
Cl2 0.0774(6) 0.0747(5) 0.0374(4) 0.0051(4) -0.0093(4) -0.0383(5)
Cl3 0.1288(10) 0.0901(7) 0.0968(8) 0.0432(6) -0.0835(8) -0.0464(7)
Cl4 0.0969(7) 0.0789(6) 0.0664(6) 0.0148(5) -0.0338(5) -0.0491(6)
Cl5 0.0655(5) 0.0400(4) 0.1049(7) 0.0019(4) -0.0409(5) -0.0168(4)
Cl6 0.0465(4) 0.0683(5) 0.0782(6) -0.0132(4) -0.0285(4) -0.0146(4)
Cl7 0.0453(11) 0.107(4) 0.0517(13) -0.0297(17) -0.0090(10) -0.0079(16)
Cl8 0.0477(11) 0.0707(14) 0.0411(13) -0.0143(12) -0.0100(9) -0.0108(11)
O1 0.0519(12) 0.0552(12) 0.0563(13) -0.0109(10) -0.0308(10) -0.0093(10)
O2 0.091(2) 0.101(2) 0.096(2) -0.0123(18) -0.0470(18) -0.0453(18)
O3 0.090(2) 0.122(3) 0.0722(18) 0.0005(17) -0.0558(17) -0.0286(18)
O4 0.0392(10) 0.0356(10) 0.0497(11) 0.0018(8) -0.0187(9) 0.0041(8)
O5 0.0703(17) 0.0637(16) 0.118(2) -0.0059(16) -0.0587(18) 0.0200(13)
O6 0.0811(19) 0.0329(13) 0.169(3) -0.0040(16) -0.048(2) 0.0047(12)
O7 0.0411(10) 0.0454(10) 0.0445(10) -0.0031(8) -0.0221(8) -0.0084(8)
O8 0.098(4) 0.193(8) 0.076(2) -0.001(4) -0.060(3) -0.009(5)
O9 0.068(3) 0.189(6) 0.110(5) -0.023(5) -0.059(3) 0.005(4)
N1 0.0387(11) 0.0352(11) 0.0331(11) -0.0020(9) -0.0140(9) -0.0017(9)
N2 0.0424(12) 0.0298(10) 0.0389(12) -0.0070(9) -0.0190(10) 0.0015(9)
N3 0.0437(12) 0.0283(10) 0.0403(12) -0.0012(9) -0.0225(10) -0.0012(9)
N4 0.0451(12) 0.0363(11) 0.0348(11) 0.0029(9) -0.0154(10) -0.0062(10)
N5 0.0455(14) 0.078(2) 0.0541(16) -0.0227(15) -0.0210(13) -0.0070(14)
N6 0.0572(17) 0.0380(14) 0.081(2) 0.0015(13) -0.0243(16) 0.0086(12)
N7 0.068(3) 0.139(5) 0.079(2) 0.000(3) -0.050(2) -0.008(3)
C1 0.0471(15) 0.0377(14) 0.0421(15) -0.0007(12) -0.0116(12) -0.0016(12)
C2 0.0543(17) 0.0419(15) 0.0470(16) 0.0060(13) -0.0155(14) -0.0090(13)
C3 0.0410(14) 0.0566(17) 0.0394(15) 0.0054(13) -0.0131(12) -0.0145(13)
C4 0.0379(14) 0.0512(17) 0.0413(15) -0.0047(12) -0.0095(12) -0.0029(12)
C5 0.0374(13) 0.0410(14) 0.0355(13) -0.0057(11) -0.0150(11) -0.0034(11)
C6 0.0423(14) 0.0379(14) 0.0407(15) -0.0127(11) -0.0123(12) 0.0024(11)
C7 0.0566(17) 0.0280(13) 0.0509(17) -0.0082(11) -0.0197(14) 0.0004(12)
C8 0.0467(15) 0.0282(12) 0.0531(16) 0.0004(11) -0.0245(13) 0.0016(11)
C9 0.0542(16) 0.0314(13) 0.0457(15) 0.0073(11) -0.0279(13) -0.0059(12)
C10 0.0511(15) 0.0349(13) 0.0378(14) 0.0051(11) -0.0223(12) -0.0124(12)
C11 0.0608(18) 0.0439(15) 0.0408(15) 0.0109(12) -0.0237(14) -0.0204(14)
C12 0.0575(17) 0.0539(17) 0.0345(14) 0.0034(12) -0.0147(13) -0.0279(14)
C13 0.0553(18) 0.0490(17) 0.0440(16) -0.0020(13) -0.0077(14) -0.0098(14)
C14 0.0520(17) 0.0434(15) 0.0419(15) 0.0058(12) -0.0124(13) -0.0043(13)
C15 0.0341(13) 0.0427(14) 0.0434(15) -0.0104(12) -0.0162(11) 0.0004(11)
C16 0.0433(15) 0.0445(15) 0.0479(16) 0.0018(12) -0.0239(13) -0.0043(12)
C17 0.0430(15) 0.0448(16) 0.0575(18) -0.0056(13) -0.0219(14) -0.0077(12)
C18 0.0323(13) 0.0563(17) 0.0438(15) -0.0171(13) -0.0148(12) -0.0024(12)
C19 0.0432(15) 0.0577(18) 0.0349(14) -0.0050(12) -0.0149(12) -0.0070(13)
C20 0.0444(15) 0.0485(16) 0.0416(15) -0.0050(12) -0.0136(12) -0.0107(13)
C21 0.0349(12) 0.0308(12) 0.0318(12) 0.0001(9) -0.0125(10) 0.0000(10)
C22 0.0408(14) 0.0306(12) 0.0445(15) 0.0014(11) -0.0168(12) -0.0056(11)
C23 0.0365(13) 0.0406(14) 0.0508(16) -0.0015(12) -0.0187(12) -0.0013(11)
C24 0.0394(14) 0.0325(13) 0.0513(16) -0.0001(12) -0.0159(13) 0.0050(11)
C25 0.0467(15) 0.0298(13) 0.0522(16) -0.0032(11) -0.0143(13) -0.0054(11)
C26 0.0353(13) 0.0379(13) 0.0369(13) -0.0031(11) -0.0119(11) -0.0049(11)
C27 0.042(2) 0.050(3) 0.0403(17) 0.0038(19) -0.0181(16) -0.014(2)
C28 0.038(2) 0.071(3) 0.0422(17) -0.002(2) -0.0168(16) -0.015(2)
C29 0.051(2) 0.093(4) 0.046(2) -0.002(2) -0.0248(18) -0.014(3)
C30 0.047(2) 0.099(4) 0.059(2) 0.002(2) -0.0302(19) -0.015(2)
C31 0.034(2) 0.077(3) 0.059(2) 0.003(2) -0.0214(19) -0.019(2)
C32 0.034(2) 0.051(2) 0.048(2) 0.005(2) -0.0163(17) -0.0238(17)
C27A 0.030(2) 0.034(3) 0.039(2) 0.006(2) -0.0143(17) -0.027(2)
C32A 0.037(3) 0.062(4) 0.042(3) 0.006(3) -0.009(2) -0.014(3)
C31A 0.044(3) 0.088(4) 0.059(3) 0.006(3) -0.020(3) -0.017(3)
C30A 0.049(3) 0.107(4) 0.063(3) -0.003(3) -0.028(2) -0.020(3)
C29A 0.052(3) 0.088(5) 0.050(3) -0.007(3) -0.021(2) -0.022(3)
C28A 0.052(3) 0.066(4) 0.045(2) -0.007(3) -0.018(2) -0.023(3)
Cl7A 0.074(5) 0.068(3) 0.082(4) -0.031(2) -0.018(3) -0.006(3)
N7A 0.061(4) 0.141(6) 0.077(3) -0.006(4) -0.040(3) -0.020(4)
O8A 0.085(6) 0.194(9) 0.090(4) -0.032(6) -0.049(4) -0.015(7)
O9A 0.066(5) 0.170(7) 0.107(7) -0.016(6) -0.056(5) -0.003(5)
Cl8A 0.047(2) 0.105(5) 0.063(4) -0.008(3) -0.015(3) 0.000(2)
N8 0.266(12) 0.256(14) 0.304(15) 0.001(12) -0.081(10) -0.094(10)
C33 0.265(11) 0.230(12) 0.265(13) -0.004(9) -0.073(8) -0.096(8)
C34 0.259(12) 0.162(11) 0.246(18) 0.010(12) -0.066(11) -0.115(11)

loop_
_atom_type_symbol
_atom_type_description
_atom_type_scat_dispersion_real
_atom_type_scat_dispersion_imag
_atom_type_scat_source
C C 0.0033 0.0016 'International Tables Vol C Tables 4.2.6.8 and 6.1.1.4'
H H 0.0000 0.0000 'International Tables Vol C Tables 4.2.6.8 and 6.1.1.4'
Cl Cl 0.1484 0.1585 'International Tables Vol C Tables 4.2.6.8 and 6.1.1.4'
Dy Dy -0.1892 4.4098 'International Tables Vol C Tables 4.2.6.8 and 6.1.1.4'
N N 0.0061 0.0033 'International Tables Vol C Tables 4.2.6.8 and 6.1.1.4'
O O 0.0106 0.0060 'International Tables Vol C Tables 4.2.6.8 and 6.1.1.4'

loop_
_geom_angle_atom_site_label_1
_geom_angle_atom_site_label_2
_geom_angle_atom_site_label_3
_geom_angle
_geom_angle_site_symmetry_1
_geom_angle_site_symmetry_3
_geom_angle_publ_flag
O1 Dy01 O4 96.67(8) . . ?
O1 Dy01 O7 164.85(7) . . ?
O1 Dy01 N1 98.69(8) . . ?
O1 Dy01 N2 78.47(8) . . ?
O1 Dy01 N3 87.83(8) . . ?
O1 Dy01 N4 90.37(8) . . ?
O4 Dy01 O7 98.36(7) . . ?
O4 Dy01 N1 85.78(7) . . ?
O4 Dy01 N2 148.30(7) . . ?
O4 Dy01 N3 146.21(8) . . ?
O4 Dy01 N4 81.89(7) . . ?
O7 Dy01 N1 84.37(7) . . ?
O7 Dy01 N2 89.67(7) . . ?
O7 Dy01 N3 78.59(7) . . ?
O7 Dy01 N4 89.84(8) . . ?
N2 Dy01 N1 64.44(7) . . ?
N2 Dy01 N3 65.41(7) . . ?
N2 Dy01 N4 129.00(7) . . ?
N3 Dy01 N1 126.75(7) . . ?
N3 Dy01 N4 64.56(7) . . ?
N4 Dy01 N1 165.47(7) . . ?
C15 O1 Dy01 166.9(2) . . ?
C21 O4 Dy01 171.02(18) . . ?
C27 O7 Dy01 157.2(4) . . ?
C27A O7 Dy01 152.4(6) . . ?
C1 N1 Dy01 125.12(18) . . ?
C1 N1 C5 117.0(2) . . ?
C5 N1 Dy01 117.54(17) . . ?
C6 N2 Dy01 121.48(18) . . ?
C6 N2 C7 120.2(2) . . ?
C7 N2 Dy01 118.07(17) . . ?
C8 N3 Dy01 118.85(17) . . ?
C9 N3 Dy01 121.18(18) . . ?
C9 N3 C8 119.9(2) . . ?
C10 N4 Dy01 118.10(18) . . ?
C14 N4 Dy01 124.75(18) . . ?
C14 N4 C10 117.0(2) . . ?
O2 N5 C18 119.3(3) . . ?
O3 N5 O2 122.5(3) . . ?
O3 N5 C18 118.2(3) . . ?
O5 N6 C24 118.1(3) . . ?
O6 N6 O5 123.8(3) . . ?
O6 N6 C24 118.1(3) . . ?
O8 N7 O9 124.9(7) . . ?
O8 N7 C30 118.7(7) . . ?
O9 N7 C30 116.3(6) . . ?
N1 C1 H1 118.2 . . ?
N1 C1 C2 123.7(3) . . ?
C2 C1 H1 118.2 . . ?
C1 C2 H2 121.0 . . ?
C3 C2 C1 118.0(3) . . ?
C3 C2 H2 121.0 . . ?
C2 C3 Cl1 120.7(2) . . ?
C2 C3 C4 119.7(3) . . ?
C4 C3 Cl1 119.6(2) . . ?
C3 C4 H4 120.8 . . ?
C5 C4 C3 118.4(3) . . ?
C5 C4 H4 120.8 . . ?
N1 C5 C4 123.1(3) . . ?
N1 C5 C6 116.3(2) . . ?
C4 C5 C6 120.5(2) . . ?
N2 C6 C5 119.8(2) . . ?
N2 C6 H6 120.1 . . ?
C5 C6 H6 120.1 . . ?
N2 C7 H7A 110.1 . . ?
N2 C7 H7B 110.1 . . ?
N2 C7 C8 107.9(2) . . ?
H7A C7 H7B 108.4 . . ?
C8 C7 H7A 110.1 . . ?
C8 C7 H7B 110.1 . . ?
N3 C8 C7 108.4(2) . . ?
N3 C8 H8A 110.0 . . ?
N3 C8 H8B 110.0 . . ?
C7 C8 H8A 110.0 . . ?
C7 C8 H8B 110.0 . . ?
H8A C8 H8B 108.4 . . ?
N3 C9 H9 120.0 . . ?
N3 C9 C10 119.9(2) . . ?
C10 C9 H9 120.0 . . ?
N4 C10 C9 116.2(2) . . ?
N4 C10 C11 123.1(3) . . ?
C11 C10 C9 120.7(2) . . ?
C10 C11 H11 120.8 . . ?
C12 C11 C10 118.3(3) . . ?
C12 C11 H11 120.8 . . ?
C11 C12 Cl2 119.6(2) . . ?
C13 C12 Cl2 120.5(3) . . ?
C13 C12 C11 119.8(3) . . ?
C12 C13 H13 120.9 . . ?
C12 C13 C14 118.2(3) . . ?
C14 C13 H13 120.9 . . ?
N4 C14 C13 123.6(3) . . ?
N4 C14 H14 118.2 . . ?
C13 C14 H14 118.2 . . ?
O1 C15 C16 123.1(3) . . ?
O1 C15 C20 122.5(3) . . ?
C16 C15 C20 114.4(2) . . ?
C15 C16 Cl3 117.3(2) . . ?
C17 C16 Cl3 118.8(2) . . ?
C17 C16 C15 123.9(3) . . ?
C16 C17 H17 120.9 . . ?
C16 C17 C18 118.2(3) . . ?
C18 C17 H17 120.9 . . ?
C17 C18 N5 118.5(3) . . ?
C17 C18 C19 121.9(3) . . ?
C19 C18 N5 119.5(3) . . ?
C18 C19 H19 120.7 . . ?
C20 C19 C18 118.6(3) . . ?
C20 C19 H19 120.7 . . ?
C15 C20 Cl4 117.5(2) . . ?
C19 C20 Cl4 119.4(2) . . ?
C19 C20 C15 123.1(3) . . ?
O4 C21 C22 123.0(2) . . ?
O4 C21 C26 122.1(2) . . ?
C22 C21 C26 115.0(2) . . ?
C21 C22 Cl5 117.90(19) . . ?
C23 C22 Cl5 119.1(2) . . ?
C23 C22 C21 123.0(3) . . ?
C22 C23 H23 120.8 . . ?
C22 C23 C24 118.5(3) . . ?
C24 C23 H23 120.8 . . ?
C23 C24 N6 118.7(3) . . ?
C23 C24 C25 121.9(2) . . ?
C25 C24 N6 119.4(3) . . ?
C24 C25 H25 120.8 . . ?
C26 C25 C24 118.4(3) . . ?
C26 C25 H25 120.8 . . ?
C21 C26 Cl6 117.58(19) . . ?
C25 C26 Cl6 119.4(2) . . ?
C25 C26 C21 123.0(3) . . ?
O7 C27 C28 118.5(4) . . ?
O7 C27 C32 120.7(4) . . ?
C28 C27 C32 120.0 . . ?
C27 C28 Cl7 120.3(4) . . ?
C29 C28 Cl7 119.7(4) . . ?
C29 C28 C27 120.0 . . ?
C28 C29 H29 120.0 . . ?
C28 C29 C30 120.0 . . ?
C30 C29 H29 120.0 . . ?
C29 C30 N7 119.7(5) . . ?
C31 C30 N7 120.0(4) . . ?
C31 C30 C29 120.0 . . ?
C30 C31 H31 120.0 . . ?
C32 C31 C30 120.0 . . ?
C32 C31 H31 120.0 . . ?
C27 C32 Cl8 120.3(4) . . ?
C31 C32 Cl8 119.7(4) . . ?
C31 C32 C27 120.0 . . ?
O7 C27A C32A 119.3(8) . . ?
O7 C27A C28A 120.6(8) . . ?
C32A C27A C28A 120.0 . . ?
C27A C32A C31A 120.0 . . ?
C27A C32A Cl8A 123.9(8) . . ?
C31A C32A Cl8A 115.1(7) . . ?
C32A C31A H31A 120.0 . . ?
C32A C31A C30A 120.0 . . ?
C30A C31A H31A 120.0 . . ?
C31A C30A C29A 120.0 . . ?
C31A C30A N7A 118.5(8) . . ?
C29A C30A N7A 121.3(8) . . ?
C30A C29A H29A 120.0 . . ?
C28A C29A C30A 120.0 . . ?
C28A C29A H29A 120.0 . . ?
C27A C28A Cl7A 122.5(8) . . ?
C29A C28A C27A 120.0 . . ?
C29A C28A Cl7A 117.4(8) . . ?
O8A N7A C30A 117.4(10) . . ?
O8A N7A O9A 121.7(11) . . ?
O9A N7A C30A 120.3(11) . . ?
N8 C33 C34 175(4) . . ?
C33 C34 H34A 110.8 . . ?
C33 C34 H34B 101.0 . . ?
C33 C34 H34C 116.2 . . ?
H34A C34 H34B 109.5 . . ?
H34A C34 H34C 109.5 . . ?
H34B C34 H34C 109.5 . . ?

loop_
_geom_bond_atom_site_label_1
_geom_bond_atom_site_label_2
_geom_bond_distance
_geom_bond_site_symmetry_2
_geom_bond_publ_flag
Dy01 O1 2.181(2) . ?
Dy01 O4 2.1910(18) . ?
Dy01 O7 2.2135(18) . ?
Dy01 N1 2.564(2) . ?
Dy01 N2 2.501(2) . ?
Dy01 N3 2.505(2) . ?
Dy01 N4 2.553(2) . ?
Cl1 C3 1.727(3) . ?
Cl2 C12 1.723(3) . ?
Cl3 C16 1.729(3) . ?
Cl4 C20 1.736(3) . ?
Cl5 C22 1.735(3) . ?
Cl6 C26 1.724(3) . ?
Cl7 C28 1.743(6) . ?
Cl8 C32 1.710(5) . ?
O1 C15 1.283(3) . ?
O2 N5 1.228(4) . ?
O3 N5 1.225(4) . ?
O4 C21 1.289(3) . ?
O5 N6 1.233(4) . ?
O6 N6 1.225(4) . ?
O7 C27 1.368(4) . ?
O7 C27A 1.255(7) . ?
O8 N7 1.219(8) . ?
O9 N7 1.253(9) . ?
N1 C1 1.334(4) . ?
N1 C5 1.351(3) . ?
N2 C6 1.258(4) . ?
N2 C7 1.468(3) . ?
N3 C8 1.467(3) . ?
N3 C9 1.261(4) . ?
N4 C10 1.351(3) . ?
N4 C14 1.336(4) . ?
N5 C18 1.456(4) . ?
N6 C24 1.460(3) . ?
N7 C30 1.446(6) . ?
C1 H1 0.9300 . ?
C1 C2 1.384(4) . ?
C2 H2 0.9300 . ?
C2 C3 1.374(4) . ?
C3 C4 1.380(4) . ?
C4 H4 0.9300 . ?
C4 C5 1.377(4) . ?
C5 C6 1.473(4) . ?
C6 H6 0.9300 . ?
C7 H7A 0.9700 . ?
C7 H7B 0.9700 . ?
C7 C8 1.517(4) . ?
C8 H8A 0.9700 . ?
C8 H8B 0.9700 . ?
C9 H9 0.9300 . ?
C9 C10 1.473(4) . ?
C10 C11 1.384(4) . ?
C11 H11 0.9300 . ?
C11 C12 1.377(4) . ?
C12 C13 1.372(4) . ?
C13 H13 0.9300 . ?
C13 C14 1.388(4) . ?
C14 H14 0.9300 . ?
C15 C16 1.406(4) . ?
C15 C20 1.425(4) . ?
C16 C17 1.374(4) . ?
C17 H17 0.9300 . ?
C17 C18 1.377(4) . ?
C18 C19 1.381(4) . ?
C19 H19 0.9300 . ?
C19 C20 1.369(4) . ?
C21 C22 1.413(4) . ?
C21 C26 1.416(4) . ?
C22 C23 1.377(4) . ?
C23 H23 0.9300 . ?
C23 C24 1.379(4) . ?
C24 C25 1.381(4) . ?
C25 H25 0.9300 . ?
C25 C26 1.376(4) . ?
C27 C28 1.3900 . ?
C27 C32 1.3900 . ?
C28 C29 1.3900 . ?
C29 H29 0.9300 . ?
C29 C30 1.3900 . ?
C30 C31 1.3900 . ?
C31 H31 0.9300 . ?
C31 C32 1.3900 . ?
C27A C32A 1.3900 . ?
C27A C28A 1.3900 . ?
C32A C31A 1.3900 . ?
C32A Cl8A 1.660(10) . ?
C31A H31A 0.9300 . ?
C31A C30A 1.3900 . ?
C30A C29A 1.3900 . ?
C30A N7A 1.441(10) . ?
C29A H29A 0.9300 . ?
C29A C28A 1.3900 . ?
C28A Cl7A 1.703(10) . ?
N7A O8A 1.234(12) . ?
N7A O9A 1.267(13) . ?
N8 C33 1.137(9) . ?
C33 C34 1.452(9) . ?
C34 H34A 0.9600 . ?
C34 H34B 0.9600 . ?
C34 H34C 0.9601 . ?

loop_
_geom_torsion_atom_site_label_1
_geom_torsion_atom_site_label_2
_geom_torsion_atom_site_label_3
_geom_torsion_atom_site_label_4
_geom_torsion
_geom_torsion_site_symmetry_1
_geom_torsion_site_symmetry_2
_geom_torsion_site_symmetry_3
_geom_torsion_site_symmetry_4
_geom_torsion_publ_flag
Dy01 O1 C15 C16 168.7(7) . . . . ?
Dy01 O1 C15 C20 -10.9(10) . . . . ?
Dy01 O7 C27 C28 84.3(9) . . . . ?
Dy01 O7 C27 C32 -85.5(9) . . . . ?
Dy01 O7 C27A C32A -94.6(12) . . . . ?
Dy01 O7 C27A C28A 89.1(14) . . . . ?
Dy01 N1 C1 C2 -171.9(2) . . . . ?
Dy01 N1 C5 C4 172.2(2) . . . . ?
Dy01 N1 C5 C6 -6.8(3) . . . . ?
Dy01 N2 C6 C5 2.7(4) . . . . ?
Dy01 N2 C7 C8 42.9(3) . . . . ?
Dy01 N3 C8 C7 38.0(3) . . . . ?
Dy01 N3 C9 C10 1.3(4) . . . . ?
Dy01 N4 C10 C9 2.0(3) . . . . ?
Dy01 N4 C10 C11 -176.5(2) . . . . ?
Dy01 N4 C14 C13 175.4(2) . . . . ?
Cl1 C3 C4 C5 -179.5(2) . . . . ?
Cl2 C12 C13 C14 178.0(3) . . . . ?
Cl3 C16 C17 C18 -179.9(2) . . . . ?
Cl5 C22 C23 C24 -177.7(2) . . . . ?
Cl7 C28 C29 C30 177.9(6) . . . . ?
O1 C15 C16 Cl3 0.7(4) . . . . ?
O1 C15 C16 C17 -179.8(3) . . . . ?
O1 C15 C20 Cl4 0.3(4) . . . . ?
O1 C15 C20 C19 179.4(3) . . . . ?
O2 N5 C18 C17 6.8(4) . . . . ?
O2 N5 C18 C19 -176.2(3) . . . . ?
O3 N5 C18 C17 -170.9(3) . . . . ?
O3 N5 C18 C19 6.0(4) . . . . ?
O4 C21 C22 Cl5 -3.8(4) . . . . ?
O4 C21 C22 C23 176.4(3) . . . . ?
O4 C21 C26 Cl6 0.6(4) . . . . ?
O4 C21 C26 C25 -177.4(3) . . . . ?
O5 N6 C24 C23 11.2(5) . . . . ?
O5 N6 C24 C25 -166.7(3) . . . . ?
O6 N6 C24 C23 -168.0(3) . . . . ?
O6 N6 C24 C25 14.1(5) . . . . ?
O7 C27 C28 Cl7 12.3(7) . . . . ?
O7 C27 C28 C29 -169.8(7) . . . . ?
O7 C27 C32 Cl8 -9.6(6) . . . . ?
O7 C27 C32 C31 169.6(7) . . . . ?
O7 C27A C32A C31A -176.3(11) . . . . ?
O7 C27A C32A Cl8A -8.6(12) . . . . ?
O7 C27A C28A C29A 176.3(11) . . . . ?
O7 C27A C28A Cl7A -7.5(13) . . . . ?
O8 N7 C30 C29 5.7(12) . . . . ?
O8 N7 C30 C31 179.6(8) . . . . ?
O9 N7 C30 C29 -176.9(9) . . . . ?
O9 N7 C30 C31 -3.0(12) . . . . ?
N1 C1 C2 C3 0.3(5) . . . . ?
N1 C5 C6 N2 3.0(4) . . . . ?
N2 C7 C8 N3 -50.2(3) . . . . ?
N3 C9 C10 N4 -2.2(4) . . . . ?
N3 C9 C10 C11 176.3(3) . . . . ?
N4 C10 C11 C12 0.6(4) . . . . ?
N5 C18 C19 C20 -176.6(3) . . . . ?
N6 C24 C25 C26 175.3(3) . . . . ?
N7 C30 C31 C32 -173.8(8) . . . . ?
C1 N1 C5 C4 -1.5(4) . . . . ?
C1 N1 C5 C6 179.5(3) . . . . ?
C1 C2 C3 Cl1 179.2(2) . . . . ?
C1 C2 C3 C4 -1.5(5) . . . . ?
C2 C3 C4 C5 1.2(5) . . . . ?
C3 C4 C5 N1 0.3(4) . . . . ?
C3 C4 C5 C6 179.2(3) . . . . ?
C4 C5 C6 N2 -176.0(3) . . . . ?
C5 N1 C1 C2 1.2(4) . . . . ?
C6 N2 C7 C8 -131.9(3) . . . . ?
C7 N2 C6 C5 177.3(2) . . . . ?
C8 N3 C9 C10 -176.9(2) . . . . ?
C9 N3 C8 C7 -143.7(3) . . . . ?
C9 C10 C11 C12 -177.9(3) . . . . ?
C10 N4 C14 C13 0.6(5) . . . . ?
C10 C11 C12 Cl2 -178.7(2) . . . . ?
C10 C11 C12 C13 0.9(4) . . . . ?
C11 C12 C13 C14 -1.5(5) . . . . ?
C12 C13 C14 N4 0.8(5) . . . . ?
C14 N4 C10 C9 177.2(3) . . . . ?
C14 N4 C10 C11 -1.3(4) . . . . ?
C15 C16 C17 C18 0.6(4) . . . . ?
C16 C15 C20 Cl4 -179.4(2) . . . . ?
C16 C15 C20 C19 -0.3(4) . . . . ?
C16 C17 C18 N5 176.2(3) . . . . ?
C16 C17 C18 C19 -0.7(4) . . . . ?
C17 C18 C19 C20 0.3(4) . . . . ?
C18 C19 C20 Cl4 179.3(2) . . . . ?
C18 C19 C20 C15 0.2(4) . . . . ?
C20 C15 C16 Cl3 -179.7(2) . . . . ?
C20 C15 C16 C17 -0.1(4) . . . . ?
C21 C22 C23 C24 2.2(4) . . . . ?
C22 C21 C26 Cl6 -178.5(2) . . . . ?
C22 C21 C26 C25 3.5(4) . . . . ?
C22 C23 C24 N6 -176.3(3) . . . . ?
C22 C23 C24 C25 1.5(5) . . . . ?
C23 C24 C25 C26 -2.4(5) . . . . ?
C24 C25 C26 Cl6 -178.2(2) . . . . ?
C24 C25 C26 C21 -0.2(4) . . . . ?
C26 C21 C22 Cl5 175.4(2) . . . . ?
C26 C21 C22 C23 -4.5(4) . . . . ?
C27 C28 C29 C30 0.0 . . . . ?
C28 C27 C32 Cl8 -179.1(6) . . . . ?
C28 C27 C32 C31 0.0 . . . . ?
C28 C29 C30 N7 173.9(7) . . . . ?
C28 C29 C30 C31 0.0 . . . . ?
C29 C30 C31 C32 0.0 . . . . ?
C30 C31 C32 Cl8 179.1(6) . . . . ?
C30 C31 C32 C27 0.0 . . . . ?
C32 C27 C28 Cl7 -177.9(6) . . . . ?
C32 C27 C28 C29 0.0 . . . . ?
C27A C32A C31A C30A 0.0 . . . . ?
C32A C27A C28A C29A 0.0 . . . . ?
C32A C27A C28A Cl7A 176.3(12) . . . . ?
C32A C31A C30A C29A 0.0 . . . . ?
C32A C31A C30A N7A -175.2(13) . . . . ?
C31A C30A C29A C28A 0.0 . . . . ?
C31A C30A N7A O8A -171.3(14) . . . . ?
C31A C30A N7A O9A 17(2) . . . . ?
C30A C29A C28A C27A 0.0 . . . . ?
C30A C29A C28A Cl7A -176.5(11) . . . . ?
C29A C30A N7A O8A 14(2) . . . . ?
C29A C30A N7A O9A -158.2(15) . . . . ?
C28A C27A C32A C31A 0.0 . . . . ?
C28A C27A C32A Cl8A 167.7(12) . . . . ?
N7A C30A C29A C28A 175.1(13) . . . . ?
Cl8A C32A C31A C30A -168.7(11) . . . . ?
